data_4312828
loop_
_publ_author_name
'Diana M. Stefanescu'
'Holming F. Yuen'
'David S. Glueck'
'James A. Golen'
'Lev N. Zakharov'
'Christopher D. Incarvito'
'Arnold L. Rheingold'

_publ_section_title
;
 Gold(I) Phosphido Complexes: Synthesis, Structure, and Reactivity
;
_journal_name_full 'Inorganic Chemistry'
_journal_page_first 8891
_journal_page_last 8901
_journal_paper_doi 10.1021/ic035006e
_journal_volume 42
_journal_year 2003
_chemical_formula_sum 'C44 H48 Au2 Cl2 N P3'
_chemical_formula_weight 1148.58
_chemical_name_systematic
; 

 ? 

;
_space_group_IT_number 2
_symmetry_cell_setting triclinic
_symmetry_space_group_name_Hall '-P 1'
_symmetry_space_group_name_H-M 'P -1'
_atom_sites_solution_hydrogens geom
_atom_sites_solution_primary direct
_atom_sites_solution_secondary difmap
_audit_creation_method SHELXL-97
_cell_angle_alpha 84.9180(10)
_cell_angle_beta 88.8660(10)
_cell_angle_gamma 84.1750(10)
_cell_formula_units_Z 2
_cell_length_a 9.3172(4)
_cell_length_b 15.0196(7)
_cell_length_c 15.1601(7)
_cell_measurement_reflns_used 8644
_cell_measurement_temperature 150(2)
_cell_measurement_theta_max 28.28
_cell_measurement_theta_min 2.59
_cell_volume 2102.14(16)
_computing_cell_refinement 'Bruker SMART'
_computing_data_collection 'Bruker SMART'
_computing_data_reduction 'Bruker SAINT'
_computing_molecular_graphics 'Bruker SHELXTL'
_computing_publication_material 'Bruker SHELXTL'
_computing_structure_refinement 'SHELXL-97 (Sheldrick, 1997)'
_computing_structure_solution 'SHELXS-97 (Sheldrick, 1990)'
_diffrn_ambient_temperature 150(2)
_diffrn_measured_fraction_theta_full 0.895
_diffrn_measured_fraction_theta_max 0.895
_diffrn_measurement_device_type 'CCD area detector'
_diffrn_measurement_method 'phi and omega scans'
_diffrn_radiation_monochromator graphite
_diffrn_radiation_source 'fine-focus sealed tube'
_diffrn_radiation_type MoK\a
_diffrn_radiation_wavelength 0.71073
_diffrn_reflns_av_R_equivalents 0.0237
_diffrn_reflns_av_sigmaI/netI 0.0476
_diffrn_reflns_limit_h_max 12
_diffrn_reflns_limit_h_min -10
_diffrn_reflns_limit_k_max 20
_diffrn_reflns_limit_k_min -16
_diffrn_reflns_limit_l_max 20
_diffrn_reflns_limit_l_min -15
_diffrn_reflns_number 13434
_diffrn_reflns_theta_full 28.28
_diffrn_reflns_theta_max 28.28
_diffrn_reflns_theta_min 1.37
_exptl_absorpt_coefficient_mu 7.244
_exptl_absorpt_correction_T_max 0.4303
_exptl_absorpt_correction_T_min 0.4096
_exptl_absorpt_correction_type none
_exptl_crystal_colour colorless
_exptl_crystal_density_diffrn 1.815
_exptl_crystal_density_meas 0
_exptl_crystal_density_method 'not measured'
_exptl_crystal_description block
_exptl_crystal_F_000 1112
_exptl_crystal_size_max 0.15
_exptl_crystal_size_mid 0.14
_exptl_crystal_size_min 0.14
_refine_diff_density_max 0.945
_refine_diff_density_min -1.177
_refine_diff_density_rms 0.126
_refine_ls_extinction_method none
_refine_ls_goodness_of_fit_ref 1.017
_refine_ls_hydrogen_treatment mixed
_refine_ls_matrix_type full
_refine_ls_number_parameters 469
_refine_ls_number_reflns 9347
_refine_ls_number_restraints 0
_refine_ls_restrained_S_all 1.017
_refine_ls_R_factor_all 0.0355
_refine_ls_R_factor_gt 0.0283
_refine_ls_shift/su_max 0.002
_refine_ls_shift/su_mean 0.000
_refine_ls_structure_factor_coef Fsqd
_refine_ls_weighting_details 'calc w=1/[\s^2^(Fo^2^)+(0.0200P)^2^+0.0000P] where P=(Fo^2^+2Fc^2^)/3'
_refine_ls_weighting_scheme calc
_refine_ls_wR_factor_gt 0.0603
_refine_ls_wR_factor_ref 0.0629
_reflns_number_gt 8003
_reflns_number_total 9347
_reflns_threshold_expression >2sigma(I)
_cod_data_source_file ic035006esi20030826_015226_3.cif
_cod_data_source_block glu129
_cod_depositor_comments
;
The following automatic conversions were performed:

'_symmetry_cell_setting' value 'Triclinic' changed to 'triclinic'
according to the built-in table from CIF Core dictionary named
'cif_core.dic' version 2.4.1 from 2010-06-29.

Automatic conversion script
Id: cif_fix_values 1646 2011-03-28 12:23:43Z adriana 
;
_cod_database_code 4312828

loop_
_symmetry_equiv_pos_as_xyz
'x, y, z'
'-x, -y, -z'

loop_
_atom_site_label
_atom_site_type_symbol
_atom_site_fract_x
_atom_site_fract_y
_atom_site_fract_z
_atom_site_U_iso_or_equiv
_atom_site_adp_type
_atom_site_occupancy
_atom_site_symmetry_multiplicity
_atom_site_calc_flag
_atom_site_refinement_flags
_atom_site_disorder_assembly
_atom_site_disorder_group
Au1 Au 0.289664(16) 0.732813(10) 0.962503(10) 0.02114(5) Uani 1 1 d . . .
Au2 Au 0.433789(16) 0.769628(11) 0.740500(9) 0.02216(5) Uani 1 1 d . . .
Cl1 Cl 0.06609(12) 0.72782(8) 1.03099(7) 0.0359(3) Uani 1 1 d . . .
Cl2 Cl 0.35281(13) 0.79356(10) 0.59621(7) 0.0446(3) Uani 1 1 d . . .
P1 P 0.49668(11) 0.74285(7) 0.88417(6) 0.0186(2) Uani 1 1 d . . .
P2 P 0.73220(10) 0.84369(6) 0.33412(6) 0.0158(2) Uani 1 1 d . . .
P3 P 0.70555(11) 0.65186(6) 0.33665(6) 0.0161(2) Uani 1 1 d . . .
N1 N 0.7644(3) 0.74455(19) 0.3024(2) 0.0172(7) Uani 1 1 d . . .
C1 C 0.6166(5) 0.6340(3) 0.8949(3) 0.0261(9) Uani 1 1 d . . .
C2 C 0.5178(5) 0.5607(3) 0.8834(3) 0.0383(12) Uani 1 1 d . . .
H2A H 0.5746 0.5019 0.8883 0.058 Uiso 1 1 calc R . .
H2B H 0.4728 0.5712 0.8251 0.058 Uiso 1 1 calc R . .
H2C H 0.4427 0.5619 0.9296 0.058 Uiso 1 1 calc R . .
C3 C 0.7306(5) 0.6295(3) 0.8213(3) 0.0463(13) Uani 1 1 d . . .
H3A H 0.7906 0.5719 0.8291 0.069 Uiso 1 1 calc R . .
H3B H 0.7914 0.6788 0.8239 0.069 Uiso 1 1 calc R . .
H3C H 0.6831 0.6349 0.7637 0.069 Uiso 1 1 calc R . .
C4 C 0.6881(6) 0.6148(3) 0.9843(3) 0.0380(12) Uani 1 1 d . . .
H4A H 0.7489 0.5575 0.9858 0.057 Uiso 1 1 calc R . .
H4B H 0.6139 0.6114 1.0309 0.057 Uiso 1 1 calc R . .
H4C H 0.7478 0.6630 0.9941 0.057 Uiso 1 1 calc R . .
C5 C 0.5874(5) 0.8392(3) 0.9201(3) 0.0267(9) Uani 1 1 d . . .
C6 C 0.7324(5) 0.8492(4) 0.8733(3) 0.0449(13) Uani 1 1 d . . .
H6A H 0.7751 0.9004 0.8941 0.067 Uiso 1 1 calc R . .
H6B H 0.7177 0.8592 0.8092 0.067 Uiso 1 1 calc R . .
H6C H 0.7973 0.7943 0.8865 0.067 Uiso 1 1 calc R . .
C7 C 0.4849(5) 0.9235(3) 0.8945(3) 0.0365(11) Uani 1 1 d . . .
H7A H 0.5269 0.9766 0.9116 0.055 Uiso 1 1 calc R . .
H7B H 0.3920 0.9186 0.9251 0.055 Uiso 1 1 calc R . .
H7C H 0.4701 0.9293 0.8303 0.055 Uiso 1 1 calc R . .
C8 C 0.6059(6) 0.8322(3) 1.0209(3) 0.0408(12) Uani 1 1 d . . .
H8A H 0.6534 0.8836 1.0373 0.061 Uiso 1 1 calc R . .
H8B H 0.6651 0.7764 1.0398 0.061 Uiso 1 1 calc R . .
H8C H 0.5110 0.8323 1.0500 0.061 Uiso 1 1 calc R . .
C11 C 0.7948(4) 0.8510(2) 0.4446(2) 0.0176(8) Uani 1 1 d . . .
C12 C 0.7156(5) 0.8177(2) 0.5178(2) 0.0222(9) Uani 1 1 d . . .
H12A H 0.6215 0.8008 0.5099 0.027 Uiso 1 1 calc R . .
C13 C 0.7750(5) 0.8096(3) 0.6015(3) 0.0261(9) Uani 1 1 d . . .
H13A H 0.7208 0.7875 0.6509 0.031 Uiso 1 1 calc R . .
C14 C 0.9103(5) 0.8332(3) 0.6136(3) 0.0324(10) Uani 1 1 d . . .
H14A H 0.9509 0.8259 0.6711 0.039 Uiso 1 1 calc R . .
C15 C 0.9893(5) 0.8679(3) 0.5417(3) 0.0315(10) Uani 1 1 d . . .
H15A H 1.0825 0.8859 0.5504 0.038 Uiso 1 1 calc R . .
C16 C 0.9317(4) 0.8760(3) 0.4581(3) 0.0239(9) Uani 1 1 d . . .
H16A H 0.9861 0.8989 0.4091 0.029 Uiso 1 1 calc R . .
C21 C 0.8241(4) 0.9182(3) 0.2592(2) 0.0199(8) Uani 1 1 d . . .
C22 C 0.8091(4) 1.0100(3) 0.2702(3) 0.0226(9) Uani 1 1 d . . .
H22A H 0.7580 1.0318 0.3200 0.027 Uiso 1 1 calc R . .
C23 C 0.8689(5) 1.0692(3) 0.2084(3) 0.0274(10) Uani 1 1 d . . .
H23A H 0.8588 1.1316 0.2158 0.033 Uiso 1 1 calc R . .
C24 C 0.9434(5) 1.0377(3) 0.1359(3) 0.0315(10) Uani 1 1 d . . .
H24A H 0.9818 1.0789 0.0929 0.038 Uiso 1 1 calc R . .
C25 C 0.9624(5) 0.9471(3) 0.1254(3) 0.0298(10) Uani 1 1 d . . .
H25A H 1.0160 0.9258 0.0763 0.036 Uiso 1 1 calc R . .
C26 C 0.9024(5) 0.8871(3) 0.1874(3) 0.0257(9) Uani 1 1 d . . .
H26A H 0.9153 0.8245 0.1805 0.031 Uiso 1 1 calc R . .
C31 C 0.5445(4) 0.8853(2) 0.3265(2) 0.0175(8) Uani 1 1 d . . .
C32 C 0.4733(4) 0.8694(3) 0.2504(3) 0.0225(9) Uani 1 1 d . . .
H32A H 0.5241 0.8371 0.2064 0.027 Uiso 1 1 calc R . .
C33 C 0.3300(5) 0.9000(3) 0.2382(3) 0.0283(10) Uani 1 1 d . . .
H33A H 0.2822 0.8887 0.1862 0.034 Uiso 1 1 calc R . .
C34 C 0.2558(5) 0.9476(3) 0.3021(3) 0.0280(10) Uani 1 1 d . . .
H34A H 0.1573 0.9694 0.2935 0.034 Uiso 1 1 calc R . .
C35 C 0.3245(5) 0.9631(3) 0.3779(3) 0.0305(10) Uani 1 1 d . . .
H35A H 0.2724 0.9943 0.4221 0.037 Uiso 1 1 calc R . .
C36 C 0.4695(5) 0.9335(3) 0.3902(3) 0.0263(9) Uani 1 1 d . . .
H36A H 0.5173 0.9460 0.4418 0.032 Uiso 1 1 calc R . .
C41 C 0.5125(4) 0.6548(2) 0.3289(2) 0.0184(8) Uani 1 1 d . . .
C42 C 0.4208(4) 0.6898(2) 0.3949(3) 0.0207(8) Uani 1 1 d . . .
H42A H 0.4599 0.7030 0.4491 0.025 Uiso 1 1 calc R . .
C43 C 0.2741(5) 0.7049(3) 0.3812(3) 0.0259(9) Uani 1 1 d . . .
H43A H 0.2123 0.7265 0.4269 0.031 Uiso 1 1 calc R . .
C44 C 0.2163(5) 0.6889(3) 0.3015(3) 0.0276(9) Uani 1 1 d . . .
H44A H 0.1156 0.7014 0.2917 0.033 Uiso 1 1 calc R . .
C45 C 0.3060(4) 0.6545(3) 0.2359(3) 0.0257(9) Uani 1 1 d . . .
H45A H 0.2663 0.6420 0.1816 0.031 Uiso 1 1 calc R . .
C46 C 0.4533(4) 0.6384(2) 0.2492(3) 0.0220(8) Uani 1 1 d . . .
H46A H 0.5143 0.6159 0.2036 0.026 Uiso 1 1 calc R . .
C51 C 0.7828(4) 0.5682(2) 0.2677(2) 0.0183(8) Uani 1 1 d . . .
C52 C 0.7593(4) 0.4790(3) 0.2878(3) 0.0256(9) Uani 1 1 d . . .
H52A H 0.7022 0.4628 0.3382 0.031 Uiso 1 1 calc R . .
C53 C 0.8175(5) 0.4135(3) 0.2359(3) 0.0333(11) Uani 1 1 d . . .
H53A H 0.8008 0.3525 0.2502 0.040 Uiso 1 1 calc R . .
C54 C 0.9009(5) 0.4374(3) 0.1623(3) 0.0317(11) Uani 1 1 d . . .
H54A H 0.9396 0.3927 0.1254 0.038 Uiso 1 1 calc R . .
C55 C 0.9283(5) 0.5257(3) 0.1422(3) 0.0302(10) Uani 1 1 d . . .
H55A H 0.9877 0.5410 0.0927 0.036 Uiso 1 1 calc R . .
C56 C 0.8694(4) 0.5917(3) 0.1940(3) 0.0239(9) Uani 1 1 d . . .
H56A H 0.8874 0.6525 0.1798 0.029 Uiso 1 1 calc R . .
C61 C 0.7634(4) 0.6140(2) 0.4475(2) 0.0187(8) Uani 1 1 d . . .
C62 C 0.6789(5) 0.5678(3) 0.5094(3) 0.0261(9) Uani 1 1 d . . .
H62A H 0.5841 0.5567 0.4946 0.031 Uiso 1 1 calc R . .
C63 C 0.7338(5) 0.5383(3) 0.5924(3) 0.0307(10) Uani 1 1 d . . .
H63A H 0.6760 0.5070 0.6346 0.037 Uiso 1 1 calc R . .
C64 C 0.8711(5) 0.5538(3) 0.6142(3) 0.0286(10) Uani 1 1 d . . .
H64A H 0.9082 0.5331 0.6712 0.034 Uiso 1 1 calc R . .
C65 C 0.9559(5) 0.5999(3) 0.5526(3) 0.0270(9) Uani 1 1 d . . .
H65A H 1.0506 0.6113 0.5674 0.032 Uiso 1 1 calc R . .
C66 C 0.9016(4) 0.6289(3) 0.4699(3) 0.0212(8) Uani 1 1 d . . .
H66A H 0.9599 0.6596 0.4276 0.025 Uiso 1 1 calc R . .

loop_
_atom_site_aniso_label
_atom_site_aniso_U_11
_atom_site_aniso_U_22
_atom_site_aniso_U_33
_atom_site_aniso_U_23
_atom_site_aniso_U_13
_atom_site_aniso_U_12
Au1 0.01856(8) 0.02509(9) 0.01990(8) -0.00198(6) 0.00279(6) -0.00342(6)
Au2 0.01639(8) 0.03274(10) 0.01706(8) -0.00345(6) -0.00109(6) 0.00030(7)
Cl1 0.0251(6) 0.0486(7) 0.0344(6) -0.0049(5) 0.0118(5) -0.0063(5)
Cl2 0.0280(6) 0.0835(10) 0.0195(5) -0.0084(6) -0.0047(4) 0.0129(6)
P1 0.0157(5) 0.0230(5) 0.0175(5) -0.0019(4) -0.0014(4) -0.0026(4)
P2 0.0144(5) 0.0158(5) 0.0168(5) -0.0009(4) 0.0008(4) -0.0009(4)
P3 0.0160(5) 0.0156(5) 0.0166(5) -0.0018(4) -0.0008(4) -0.0009(4)
N1 0.0186(17) 0.0146(16) 0.0185(16) -0.0037(12) 0.0036(13) -0.0010(13)
C1 0.023(2) 0.026(2) 0.029(2) -0.0019(18) -0.0063(17) -0.0004(18)
C2 0.039(3) 0.028(2) 0.048(3) -0.009(2) -0.015(2) 0.003(2)
C3 0.033(3) 0.051(3) 0.049(3) 0.001(3) 0.008(2) 0.018(2)
C4 0.045(3) 0.027(2) 0.043(3) 0.000(2) -0.019(2) -0.006(2)
C5 0.026(2) 0.028(2) 0.028(2) -0.0033(18) -0.0073(18) -0.0108(18)
C6 0.032(3) 0.052(3) 0.054(3) -0.001(3) -0.002(2) -0.022(2)
C7 0.035(3) 0.029(2) 0.046(3) -0.004(2) -0.008(2) -0.005(2)
C8 0.058(4) 0.035(3) 0.033(3) -0.011(2) -0.011(2) -0.012(2)
C11 0.017(2) 0.0162(19) 0.0198(19) -0.0048(15) -0.0023(15) -0.0007(15)
C12 0.027(2) 0.020(2) 0.021(2) -0.0056(16) 0.0016(16) -0.0033(17)
C13 0.031(2) 0.026(2) 0.020(2) -0.0037(17) 0.0025(17) 0.0016(19)
C14 0.039(3) 0.031(2) 0.025(2) -0.0031(19) -0.0085(19) 0.008(2)
C15 0.024(2) 0.033(2) 0.037(3) -0.005(2) -0.0117(19) 0.0013(19)
C16 0.016(2) 0.026(2) 0.029(2) -0.0029(18) -0.0005(16) -0.0014(17)
C21 0.017(2) 0.022(2) 0.020(2) 0.0028(16) -0.0010(15) -0.0011(16)
C22 0.018(2) 0.024(2) 0.026(2) -0.0030(17) -0.0008(16) -0.0033(17)
C23 0.022(2) 0.018(2) 0.042(3) 0.0048(18) -0.0072(19) -0.0077(17)
C24 0.026(2) 0.036(3) 0.031(2) 0.015(2) -0.0043(19) -0.013(2)
C25 0.029(2) 0.042(3) 0.019(2) 0.0014(19) 0.0044(17) -0.011(2)
C26 0.025(2) 0.028(2) 0.026(2) -0.0023(17) 0.0010(17) -0.0061(18)
C31 0.017(2) 0.0127(18) 0.022(2) 0.0028(15) 0.0012(15) -0.0003(15)
C32 0.025(2) 0.022(2) 0.019(2) 0.0024(16) -0.0012(16) -0.0007(17)
C33 0.026(2) 0.027(2) 0.031(2) 0.0068(18) -0.0064(18) -0.0028(18)
C34 0.017(2) 0.029(2) 0.036(2) 0.0073(19) 0.0008(18) 0.0010(18)
C35 0.022(2) 0.028(2) 0.040(3) -0.004(2) 0.0048(19) 0.0041(19)
C36 0.023(2) 0.025(2) 0.032(2) -0.0064(18) -0.0026(17) -0.0006(18)
C41 0.019(2) 0.0166(19) 0.0199(19) -0.0018(15) -0.0014(15) -0.0045(16)
C42 0.023(2) 0.019(2) 0.021(2) -0.0045(16) 0.0015(16) -0.0060(16)
C43 0.024(2) 0.023(2) 0.031(2) -0.0038(18) 0.0073(18) -0.0054(18)
C44 0.017(2) 0.027(2) 0.039(3) 0.0026(19) -0.0031(18) -0.0011(17)
C45 0.023(2) 0.028(2) 0.027(2) 0.0014(17) -0.0100(17) -0.0031(18)
C46 0.025(2) 0.019(2) 0.023(2) -0.0043(16) -0.0011(16) -0.0044(17)
C51 0.019(2) 0.0165(19) 0.0201(19) -0.0045(15) -0.0023(15) 0.0006(15)
C52 0.017(2) 0.024(2) 0.036(2) -0.0067(18) -0.0024(17) -0.0002(17)
C53 0.027(2) 0.017(2) 0.058(3) -0.015(2) -0.011(2) 0.0006(18)
C54 0.020(2) 0.037(3) 0.039(3) -0.025(2) -0.0104(19) 0.0115(19)
C55 0.025(2) 0.035(3) 0.030(2) -0.009(2) -0.0015(18) 0.0077(19)
C56 0.019(2) 0.026(2) 0.026(2) -0.0057(17) -0.0032(16) 0.0033(17)
C61 0.020(2) 0.0155(19) 0.020(2) -0.0034(15) -0.0035(15) 0.0015(16)
C62 0.028(2) 0.024(2) 0.028(2) -0.0028(17) -0.0021(18) -0.0093(18)
C63 0.044(3) 0.025(2) 0.022(2) 0.0081(17) 0.0011(19) -0.004(2)
C64 0.038(3) 0.024(2) 0.022(2) -0.0006(17) -0.0070(18) 0.0085(19)
C65 0.024(2) 0.027(2) 0.029(2) -0.0050(18) -0.0067(18) 0.0042(18)
C66 0.022(2) 0.020(2) 0.021(2) -0.0010(16) 0.0019(16) 0.0012(16)

loop_
_atom_type_symbol
_atom_type_description
_atom_type_scat_dispersion_real
_atom_type_scat_dispersion_imag
_atom_type_scat_source
C C 0.0033 0.0016 'International Tables Vol C Tables 4.2.6.8 and 6.1.1.4'
H H 0.0000 0.0000 'International Tables Vol C Tables 4.2.6.8 and 6.1.1.4'
N N 0.0061 0.0033 'International Tables Vol C Tables 4.2.6.8 and 6.1.1.4'
P P 0.1023 0.0942 'International Tables Vol C Tables 4.2.6.8 and 6.1.1.4'
Cl Cl 0.1484 0.1585 'International Tables Vol C Tables 4.2.6.8 and 6.1.1.4'
Au Au -2.0133 8.8022 'International Tables Vol C Tables 4.2.6.8 and 6.1.1.4'

loop_
_geom_angle_atom_site_label_1
_geom_angle_atom_site_label_2
_geom_angle_atom_site_label_3
_geom_angle
_geom_angle_site_symmetry_1
_geom_angle_site_symmetry_3
_geom_angle_publ_flag
P1 Au1 Cl1 174.68(4) . . ?
P1 Au2 Cl2 175.75(4) . . ?
C5 P1 C1 112.58(19) . . ?
C5 P1 Au1 108.69(14) . . ?
C1 P1 Au1 111.67(14) . . ?
C5 P1 Au2 110.08(13) . . ?
C1 P1 Au2 107.15(14) . . ?
Au1 P1 Au2 106.49(4) . . ?
N1 P2 C21 107.68(17) . . ?
N1 P2 C31 112.67(17) . . ?
C21 P2 C31 105.27(17) . . ?
N1 P2 C11 112.39(17) . . ?
C21 P2 C11 108.73(18) . . ?
C31 P2 C11 109.76(17) . . ?
N1 P3 C51 107.82(17) . . ?
N1 P3 C41 112.93(17) . . ?
C51 P3 C41 107.11(18) . . ?
N1 P3 C61 112.15(18) . . ?
C51 P3 C61 105.94(17) . . ?
C41 P3 C61 110.48(18) . . ?
P3 N1 P2 131.8(2) . . ?
C4 C1 C3 109.9(4) . . ?
C4 C1 C2 108.5(4) . . ?
C3 C1 C2 107.4(4) . . ?
C4 C1 P1 113.3(3) . . ?
C3 C1 P1 111.9(3) . . ?
C2 C1 P1 105.6(3) . . ?
C6 C5 C7 108.6(4) . . ?
C6 C5 C8 110.3(4) . . ?
C7 C5 C8 107.7(4) . . ?
C6 C5 P1 112.6(3) . . ?
C7 C5 P1 105.7(3) . . ?
C8 C5 P1 111.6(3) . . ?
C16 C11 C12 118.9(4) . . ?
C16 C11 P2 120.4(3) . . ?
C12 C11 P2 119.9(3) . . ?
C13 C12 C11 119.8(4) . . ?
C14 C13 C12 120.7(4) . . ?
C13 C14 C15 120.1(4) . . ?
C16 C15 C14 119.8(4) . . ?
C15 C16 C11 120.7(4) . . ?
C26 C21 C22 119.5(4) . . ?
C26 C21 P2 121.1(3) . . ?
C22 C21 P2 119.3(3) . . ?
C23 C22 C21 119.8(4) . . ?
C24 C23 C22 120.2(4) . . ?
C25 C24 C23 120.7(4) . . ?
C24 C25 C26 119.5(4) . . ?
C21 C26 C25 120.3(4) . . ?
C36 C31 C32 119.3(4) . . ?
C36 C31 P2 124.1(3) . . ?
C32 C31 P2 116.6(3) . . ?
C33 C32 C31 120.6(4) . . ?
C32 C33 C34 119.8(4) . . ?
C35 C34 C33 120.1(4) . . ?
C34 C35 C36 120.5(4) . . ?
C35 C36 C31 119.6(4) . . ?
C46 C41 C42 118.9(4) . . ?
C46 C41 P3 118.9(3) . . ?
C42 C41 P3 121.1(3) . . ?
C43 C42 C41 120.1(4) . . ?
C42 C43 C44 120.6(4) . . ?
C43 C44 C45 119.7(4) . . ?
C46 C45 C44 120.2(4) . . ?
C45 C46 C41 120.5(4) . . ?
C52 C51 C56 119.4(4) . . ?
C52 C51 P3 119.9(3) . . ?
C56 C51 P3 120.7(3) . . ?
C53 C52 C51 120.9(4) . . ?
C52 C53 C54 119.3(4) . . ?
C55 C54 C53 120.6(4) . . ?
C54 C55 C56 120.2(4) . . ?
C55 C56 C51 119.5(4) . . ?
C66 C61 C62 119.3(4) . . ?
C66 C61 P3 117.2(3) . . ?
C62 C61 P3 123.5(3) . . ?
C63 C62 C61 119.8(4) . . ?
C64 C63 C62 120.5(4) . . ?
C63 C64 C65 119.8(4) . . ?
C66 C65 C64 119.6(4) . . ?
C65 C66 C61 121.0(4) . . ?

loop_
_geom_bond_atom_site_label_1
_geom_bond_atom_site_label_2
_geom_bond_distance
_geom_bond_site_symmetry_2
_geom_bond_publ_flag
Au1 P1 2.2561(10) . ?
Au1 Cl1 2.3141(10) . ?
Au2 P1 2.2576(10) . ?
Au2 Cl2 2.3140(11) . ?
P1 C5 1.874(4) . ?
P1 C1 1.881(4) . ?
P2 N1 1.603(3) . ?
P2 C21 1.791(4) . ?
P2 C31 1.799(4) . ?
P2 C11 1.801(4) . ?
P3 N1 1.589(3) . ?
P3 C51 1.792(4) . ?
P3 C41 1.800(4) . ?
P3 C61 1.801(4) . ?
C1 C4 1.514(6) . ?
C1 C3 1.526(6) . ?
C1 C2 1.528(6) . ?
C5 C6 1.528(6) . ?
C5 C7 1.532(6) . ?
C5 C8 1.535(6) . ?
C11 C16 1.390(5) . ?
C11 C12 1.402(5) . ?
C12 C13 1.385(6) . ?
C13 C14 1.364(6) . ?
C14 C15 1.396(6) . ?
C15 C16 1.377(6) . ?
C21 C26 1.388(5) . ?
C21 C22 1.396(5) . ?
C22 C23 1.381(5) . ?
C23 C24 1.381(6) . ?
C24 C25 1.376(6) . ?
C25 C26 1.393(5) . ?
C31 C36 1.392(5) . ?
C31 C32 1.393(5) . ?
C32 C33 1.378(6) . ?
C33 C34 1.386(6) . ?
C34 C35 1.375(6) . ?
C35 C36 1.390(6) . ?
C41 C46 1.389(5) . ?
C41 C42 1.406(5) . ?
C42 C43 1.379(6) . ?
C43 C44 1.383(6) . ?
C44 C45 1.388(6) . ?
C45 C46 1.385(6) . ?
C51 C52 1.385(5) . ?
C51 C56 1.407(5) . ?
C52 C53 1.377(6) . ?
C53 C54 1.389(6) . ?
C54 C55 1.381(6) . ?
C55 C56 1.382(5) . ?
C61 C66 1.382(5) . ?
C61 C62 1.395(5) . ?
C62 C63 1.387(6) . ?
C63 C64 1.376(6) . ?
C64 C65 1.395(6) . ?
C65 C66 1.379(5) . ?
